data_7115937
loop_
_publ_author_name
'Baharan Karamzadeh'
'Thomas Eaton'
'Izabela Cebula'
'David Munoz Torres'
'Markus Neuburger'
'Marcel Mayor'
'Manfred Buck'

_publ_section_title
;
 Bestowing structure upon the pores of a supramolecular network
;
_journal_name_full Chem.Commun.
_journal_page_first 14175
_journal_paper_doi 10.1039/C4cc05934D
_journal_volume 50
_journal_year 2014
_chemical_formula_moiety 'C48 H30'
_chemical_formula_sum 'C48 H30'
_chemical_formula_weight 606.77
_space_group_IT_number 14
_symmetry_cell_setting monoclinic
_symmetry_space_group_name_Hall '-P 2ybc'
_symmetry_space_group_name_H-M 'P 1 21/c 1'
_atom_sites_solution_hydrogens geom
_atom_sites_solution_primary direct
_cell_angle_alpha 90
_cell_angle_beta 96.789(3)
_cell_angle_gamma 90
_cell_formula_units_Z 4
_cell_length_a 9.6393(13)
_cell_length_b 10.6477(14)
_cell_length_c 32.761(4)
_cell_measurement_reflns_used 9930
_cell_measurement_temperature 123
_cell_measurement_theta_max 33
_cell_measurement_theta_min 3
_cell_volume 3338.9(7)
_computing_cell_refinement 'Apex2 (Bruker AXS, 2006)'
_computing_data_collection 'Apex2 (Bruker AXS, 2006)'
_computing_data_reduction 'Apex2 (Bruker AXS, 2006)'
_computing_molecular_graphics 'CAMERON (Watkin et al., 1996)'
_computing_publication_material 'CRYSTALS (Betteridge et al., 2003)'
_computing_structure_refinement 'CRYSTALS (Betteridge et al., 2003)'
_computing_structure_solution 'SIR92 (Altomare et al., 1994)'
_diffrn_ambient_temperature 123
_diffrn_measured_fraction_theta_full 0.999
_diffrn_measured_fraction_theta_max 0.994
_diffrn_measurement_device Area
_diffrn_measurement_device_type 'Bruker Kappa Apex2'
_diffrn_measurement_method '\f & \w scans'
_diffrn_radiation_monochromator graphite
_diffrn_radiation_type 'Mo K\a'
_diffrn_radiation_wavelength 0.71073
_diffrn_reflns_av_R_equivalents 0.045
_diffrn_reflns_limit_h_max 14
_diffrn_reflns_limit_h_min -14
_diffrn_reflns_limit_k_max 16
_diffrn_reflns_limit_k_min -15
_diffrn_reflns_limit_l_max 49
_diffrn_reflns_limit_l_min -49
_diffrn_reflns_number 59189
_diffrn_reflns_theta_full 31.977
_diffrn_reflns_theta_max 32.629
_diffrn_reflns_theta_min 2.012
_diffrn_standards_number 0
_exptl_absorpt_coefficient_mu 0.068
_exptl_absorpt_correction_T_max 0.99
_exptl_absorpt_correction_T_min 0.99
_exptl_absorpt_correction_type multi-scan
_exptl_absorpt_process_details 'DENZO/SCALEPACK (Otwinowski & Minor, 1997)'
_exptl_crystal_colour colourless
_exptl_crystal_density_diffrn 1.207
_exptl_crystal_density_method 'not measured'
_exptl_crystal_description block
_exptl_crystal_F_000 1272
_exptl_crystal_size_max 0.210
_exptl_crystal_size_mid 0.140
_exptl_crystal_size_min 0.090
_refine_diff_density_max 0.32
_refine_diff_density_min -0.20
_refine_ls_extinction_method None
_refine_ls_goodness_of_fit_ref 1.1097
_refine_ls_hydrogen_treatment none
_refine_ls_matrix_type full
_refine_ls_number_parameters 433
_refine_ls_number_reflns 7487
_refine_ls_number_restraints 0
_refine_ls_R_factor_all 0.0736
_refine_ls_R_factor_gt 0.0524
_refine_ls_shift/su_max 0.0013064
_refine_ls_shift/su_mean 0.0000686
_refine_ls_structure_factor_coef F
_refine_ls_weighting_details
;
 Method, part 1, Chebychev polynomial, (Watkin, 1994, Prince, 1982) 
 [weight] = 1.0/[A~0~*T~0~(x)+A~1~*T~1~(x) ... +A~n-1~]*T~n-1~(x)] 
 where A~i~ are the Chebychev coefficients listed below and x= Fcalc/Fmax 
 Method = Robust Weighting (Prince, 1982) 
 W = [weight] * [1-(deltaF/6*sigmaF)^2^]^2^ 
 A~i~ are: 
 0.172 0.136 0.421E-01 
;
_refine_ls_weighting_scheme calc
_refine_ls_wR_factor_all 0.0976
_refine_ls_wR_factor_gt 0.0542
_refine_ls_wR_factor_ref 0.0479
_reflns_limit_h_max 14
_reflns_limit_h_min -14
_reflns_limit_k_max 16
_reflns_limit_k_min 0
_reflns_limit_l_max 49
_reflns_limit_l_min 0
_reflns_number_gt 9229
_reflns_number_total 12147
_reflns_threshold_expression I>2.0\s(I)
_oxford_diffrn_Wilson_B_factor 1.75
_oxford_diffrn_Wilson_scale 75.68
_oxford_refine_ls_r_factor_ref 0.0441
_oxford_refine_ls_scale 0.12723(13)
_oxford_reflns_number_all 12130
_oxford_reflns_threshold_expression_ref I>3.0\s(I)
_cod_data_source_file c4cc05934d2.cif
_cod_data_source_block 1
_cod_original_cell_volume 3338.9(8)
_cod_original_sg_symbol_H-M 'P 21/c'
_cod_database_code 7115937

loop_
_symmetry_equiv_pos_as_xyz
x,y,z
-x,-y,-z
-x,y+1/2,-z+1/2
x,-y+1/2,z+1/2

loop_
_atom_site_label
_atom_site_type_symbol
_atom_site_fract_x
_atom_site_fract_y
_atom_site_fract_z
_atom_site_U_iso_or_equiv
_atom_site_occupancy
_atom_site_adp_type
_atom_site_refinement_flags_posn
C1 C 0.15291(11) 0.81648(11) 0.71647(3) 0.0226 1.0000 Uani .
C2 C 0.08730(11) 0.74157(12) 0.68473(3) 0.0237 1.0000 Uani .
C3 C 0.03456(11) 0.62320(11) 0.69326(3) 0.0218 1.0000 Uani .
C4 C 0.04771(11) 0.57939(11) 0.73379(3) 0.0223 1.0000 Uani .
C5 C 0.11467(11) 0.65330(11) 0.76567(3) 0.0218 1.0000 Uani .
C6 C 0.16546(11) 0.77210(12) 0.75698(3) 0.0233 1.0000 Uani .
C7 C 0.20998(12) 0.93629(12) 0.70716(4) 0.0255 1.0000 Uani .
C8 C 0.25934(12) 1.03509(12) 0.69920(4) 0.0255 1.0000 Uani .
C9 C 0.31699(11) 1.15616(12) 0.69135(3) 0.0238 1.0000 Uani .
C10 C 0.24117(12) 1.26541(12) 0.69711(4) 0.0295 1.0000 Uani .
C11 C 0.30085(12) 1.38206(12) 0.69326(4) 0.0273 1.0000 Uani .
C12 C 0.43712(11) 1.39534(11) 0.68313(3) 0.0226 1.0000 Uani .
C13 C 0.50938(11) 1.28560(12) 0.67529(4) 0.0239 1.0000 Uani .
C14 C 0.45150(12) 1.16772(12) 0.67957(4) 0.0244 1.0000 Uani .
C15 C 0.50084(11) 1.52195(12) 0.68226(4) 0.0240 1.0000 Uani .
C16 C 0.46763(13) 1.61491(12) 0.70982(4) 0.0281 1.0000 Uani .
C17 C 0.52627(14) 1.73391(13) 0.70967(4) 0.0325 1.0000 Uani .
C18 C 0.61968(13) 1.76251(14) 0.68187(5) 0.0351 1.0000 Uani .
C19 C 0.65275(14) 1.67233(14) 0.65415(5) 0.0378 1.0000 Uani .
C20 C 0.59460(12) 1.55268(13) 0.65426(4) 0.0313 1.0000 Uani .
C21 C -0.02605(12) 0.54801(12) 0.65939(4) 0.0245 1.0000 Uani .
C22 C -0.07289(12) 0.49425(12) 0.62857(4) 0.0250 1.0000 Uani .
C23 C -0.12808(11) 0.43792(11) 0.59025(3) 0.0233 1.0000 Uani .
C24 C -0.11450(13) 0.50128(12) 0.55340(4) 0.0281 1.0000 Uani .
C25 C -0.16014(13) 0.44608(12) 0.51592(4) 0.0278 1.0000 Uani .
C26 C -0.22126(11) 0.32662(11) 0.51347(3) 0.0219 1.0000 Uani .
C27 C -0.23937(12) 0.26647(12) 0.55048(4) 0.0259 1.0000 Uani .
C28 C -0.19344(12) 0.32047(12) 0.58824(4) 0.0260 1.0000 Uani .
C29 C -0.26099(11) 0.26406(12) 0.47313(3) 0.0226 1.0000 Uani .
C30 C -0.28123(14) 0.33335(13) 0.43652(4) 0.0309 1.0000 Uani .
C31 C -0.31255(14) 0.27359(14) 0.39873(4) 0.0344 1.0000 Uani .
C32 C -0.32525(12) 0.14446(14) 0.39646(4) 0.0303 1.0000 Uani .
C33 C -0.30697(12) 0.07450(13) 0.43228(4) 0.0283 1.0000 Uani .
C34 C -0.27473(12) 0.13351(12) 0.47015(4) 0.0251 1.0000 Uani .
C35 C 0.13480(12) 0.60336(12) 0.80680(3) 0.0244 1.0000 Uani .
C36 C 0.15240(12) 0.55452(12) 0.84016(3) 0.0241 1.0000 Uani .
C37 C 0.17255(11) 0.49279(11) 0.87949(3) 0.0220 1.0000 Uani .
C38 C 0.05769(11) 0.45108(12) 0.89818(3) 0.0240 1.0000 Uani .
C39 C 0.07721(11) 0.38793(12) 0.93543(4) 0.0250 1.0000 Uani .
C40 C 0.21159(11) 0.36586(11) 0.95586(3) 0.0222 1.0000 Uani .
C41 C 0.32555(11) 0.40921(12) 0.93701(4) 0.0257 1.0000 Uani .
C42 C 0.30684(12) 0.47131(12) 0.89964(3) 0.0259 1.0000 Uani .
C43 C 0.23284(12) 0.30317(12) 0.99660(4) 0.0253 1.0000 Uani .
C44 C 0.13015(13) 0.30909(13) 1.02349(4) 0.0284 1.0000 Uani .
C45 C 0.15258(14) 0.25521(14) 1.06234(4) 0.0353 1.0000 Uani .
C46 C 0.27707(16) 0.19454(15) 1.07535(4) 0.0386 1.0000 Uani .
C47 C 0.37886(15) 0.18663(15) 1.04905(5) 0.0402 1.0000 Uani .
C48 C 0.35737(13) 0.24005(14) 1.00998(4) 0.0333 1.0000 Uani .
H21 H 0.0776 0.7722 0.6566 0.0288 1.0000 Uiso R
H41 H 0.0119 0.4960 0.7396 0.0279 1.0000 Uiso R
H61 H 0.2122 0.8240 0.7796 0.0296 1.0000 Uiso R
H101 H 0.1460 1.2593 0.7039 0.0374 1.0000 Uiso R
H111 H 0.2492 1.4572 0.6974 0.0347 1.0000 Uiso R
H131 H 0.6042 1.2919 0.6674 0.0300 1.0000 Uiso R
H141 H 0.5025 1.0922 0.6751 0.0316 1.0000 Uiso R
H161 H 0.4024 1.5943 0.7295 0.0358 1.0000 Uiso R
H171 H 0.5032 1.7983 0.7299 0.0425 1.0000 Uiso R
H181 H 0.6639 1.8454 0.6822 0.0447 1.0000 Uiso R
H191 H 0.7166 1.6924 0.6342 0.0468 1.0000 Uiso R
H201 H 0.6169 1.4908 0.6343 0.0400 1.0000 Uiso R
H241 H -0.0718 0.5844 0.5545 0.0356 1.0000 Uiso R
H251 H -0.1488 0.4922 0.4905 0.0356 1.0000 Uiso R
H271 H -0.2842 0.1840 0.5495 0.0327 1.0000 Uiso R
H281 H -0.2067 0.2764 0.6139 0.0331 1.0000 Uiso R
H301 H -0.2717 0.4250 0.4378 0.0396 1.0000 Uiso R
H311 H -0.3258 0.3236 0.3734 0.0429 1.0000 Uiso R
H321 H -0.3466 0.1030 0.3694 0.0383 1.0000 Uiso R
H331 H -0.3163 -0.0171 0.4307 0.0370 1.0000 Uiso R
H341 H -0.2592 0.0833 0.4954 0.0314 1.0000 Uiso R
H381 H -0.0369 0.4662 0.8846 0.0309 1.0000 Uiso R
H391 H -0.0045 0.3577 0.9478 0.0319 1.0000 Uiso R
H411 H 0.4198 0.3965 0.9505 0.0326 1.0000 Uiso R
H421 H 0.3885 0.5020 0.8875 0.0326 1.0000 Uiso R
H441 H 0.0414 0.3541 1.0148 0.0370 1.0000 Uiso R
H451 H 0.0801 0.2612 1.0808 0.0446 1.0000 Uiso R
H461 H 0.2924 0.1577 1.1027 0.0474 1.0000 Uiso R
H471 H 0.4666 0.1443 1.0574 0.0505 1.0000 Uiso R
H481 H 0.4290 0.2330 0.9912 0.0422 1.0000 Uiso R

loop_
_atom_site_aniso_label
_atom_site_aniso_U_11
_atom_site_aniso_U_22
_atom_site_aniso_U_33
_atom_site_aniso_U_23
_atom_site_aniso_U_13
_atom_site_aniso_U_12
C1 0.0253(4) 0.0223(5) 0.0204(5) 0.0006(4) 0.0027(4) 0.0025(4)
C2 0.0281(5) 0.0254(6) 0.0171(5) 0.0023(4) 0.0011(4) 0.0038(4)
C3 0.0236(4) 0.0235(6) 0.0180(5) -0.0015(4) 0.0015(4) 0.0037(4)
C4 0.0245(4) 0.0230(6) 0.0197(5) -0.0002(4) 0.0041(4) 0.0020(4)
C5 0.0230(4) 0.0261(6) 0.0164(5) 0.0009(4) 0.0029(4) 0.0042(4)
C6 0.0250(4) 0.0261(6) 0.0182(5) -0.0010(4) 0.0006(4) 0.0019(4)
C7 0.0295(5) 0.0271(6) 0.0199(5) -0.0006(4) 0.0028(4) 0.0023(4)
C8 0.0292(5) 0.0265(6) 0.0210(5) -0.0019(4) 0.0032(4) 0.0009(4)
C9 0.0268(5) 0.0243(6) 0.0201(5) 0.0001(4) 0.0021(4) -0.0008(4)
C10 0.0245(5) 0.0274(6) 0.0377(7) 0.0011(5) 0.0088(5) 0.0007(4)
C11 0.0239(5) 0.0247(6) 0.0345(7) 0.0017(5) 0.0088(4) 0.0037(4)
C12 0.0222(4) 0.0266(6) 0.0190(5) 0.0018(4) 0.0023(4) 0.0008(4)
C13 0.0218(4) 0.0290(6) 0.0213(5) -0.0006(4) 0.0042(4) 0.0021(4)
C14 0.0265(5) 0.0256(6) 0.0214(5) -0.0023(4) 0.0037(4) 0.0037(4)
C15 0.0220(4) 0.0278(6) 0.0218(5) 0.0045(5) 0.0013(4) 0.0009(4)
C16 0.0330(5) 0.0301(6) 0.0211(5) 0.0010(5) 0.0030(4) -0.0021(5)
C17 0.0397(6) 0.0289(7) 0.0276(6) -0.0001(5) -0.0012(5) -0.0023(5)
C18 0.0322(6) 0.0284(7) 0.0436(8) 0.0081(6) -0.0002(5) -0.0050(5)
C19 0.0302(6) 0.0345(8) 0.0512(9) 0.0122(6) 0.0154(5) 0.0016(5)
C20 0.0281(5) 0.0312(7) 0.0365(7) 0.0049(5) 0.0116(5) 0.0037(5)
C21 0.0281(5) 0.0246(6) 0.0206(5) 0.0006(4) 0.0018(4) 0.0040(4)
C22 0.0277(5) 0.0248(6) 0.0224(5) 0.0002(5) 0.0021(4) 0.0033(4)
C23 0.0264(5) 0.0243(6) 0.0190(5) -0.0026(4) 0.0012(4) 0.0039(4)
C24 0.0378(6) 0.0225(6) 0.0233(6) -0.0001(5) 0.0008(4) -0.0020(5)
C25 0.0372(6) 0.0253(6) 0.0205(5) 0.0034(5) 0.0017(4) -0.0010(5)
C26 0.0257(4) 0.0218(5) 0.0179(5) -0.0009(4) 0.0015(4) 0.0032(4)
C27 0.0335(5) 0.0237(6) 0.0207(5) -0.0012(4) 0.0038(4) -0.0029(5)
C28 0.0341(5) 0.0264(6) 0.0178(5) -0.0002(4) 0.0048(4) -0.0007(5)
C29 0.0241(4) 0.0255(6) 0.0181(5) -0.0016(4) 0.0017(4) 0.0029(4)
C30 0.0436(6) 0.0284(7) 0.0199(5) 0.0003(5) 0.0005(5) 0.0064(5)
C31 0.0430(7) 0.0411(8) 0.0179(5) 0.0001(5) -0.0015(5) 0.0075(6)
C32 0.0277(5) 0.0413(8) 0.0211(5) -0.0088(5) -0.0001(4) 0.0058(5)
C33 0.0257(5) 0.0318(7) 0.0268(6) -0.0083(5) 0.0000(4) 0.0025(5)
C34 0.0270(5) 0.0268(6) 0.0214(5) -0.0011(5) 0.0017(4) 0.0011(4)
C35 0.0270(5) 0.0269(6) 0.0195(5) -0.0015(4) 0.0028(4) 0.0018(4)
C36 0.0286(5) 0.0247(6) 0.0188(5) -0.0027(4) 0.0025(4) 0.0014(4)
C37 0.0287(5) 0.0213(5) 0.0159(5) -0.0014(4) 0.0030(4) 0.0022(4)
C38 0.0246(4) 0.0268(6) 0.0196(5) 0.0002(4) -0.0011(4) -0.0007(4)
C39 0.0244(5) 0.0289(6) 0.0218(5) 0.0013(5) 0.0025(4) -0.0029(4)
C40 0.0253(4) 0.0235(6) 0.0175(5) 0.0000(4) 0.0019(4) 0.0002(4)
C41 0.0228(4) 0.0342(7) 0.0203(5) 0.0036(5) 0.0031(4) 0.0030(4)
C42 0.0251(5) 0.0334(6) 0.0202(5) 0.0026(5) 0.0063(4) 0.0025(4)
C43 0.0278(5) 0.0269(6) 0.0205(5) 0.0028(4) 0.0000(4) -0.0045(4)
C44 0.0307(5) 0.0320(6) 0.0223(6) 0.0040(5) 0.0025(4) -0.0076(5)
C45 0.0409(6) 0.0411(8) 0.0240(6) 0.0051(6) 0.0042(5) -0.0153(6)
C46 0.0481(7) 0.0402(8) 0.0251(6) 0.0122(6) -0.0065(5) -0.0160(6)
C47 0.0372(6) 0.0428(8) 0.0374(8) 0.0167(6) -0.0082(5) -0.0035(6)
C48 0.0316(5) 0.0373(7) 0.0302(7) 0.0091(6) 0.0004(5) 0.0008(5)

loop_
_atom_type_symbol
_atom_type_scat_dispersion_real
_atom_type_scat_dispersion_imag
_atom_type_scat_Cromer_Mann_a1
_atom_type_scat_Cromer_Mann_b1
_atom_type_scat_Cromer_Mann_a2
_atom_type_scat_Cromer_Mann_b2
_atom_type_scat_Cromer_Mann_a3
_atom_type_scat_Cromer_Mann_b3
_atom_type_scat_Cromer_Mann_a4
_atom_type_scat_Cromer_Mann_b4
_atom_type_scat_Cromer_Mann_c
_atom_type_scat_source
C 0.0033 0.0016 2.3100 20.8439 1.0200 10.2075 1.5886 0.5687 0.8650 51.6512 0.2156 'International Tables Vol C 4.2.6.8 and 6.1.1.4'
H 0.0000 0.0000 0.4930 10.5109 0.3229 26.1257 0.1402 3.1424 0.0408 57.7998 0.0030 'International Tables Vol C 4.2.6.8 and 6.1.1.4'

loop_
_geom_angle_atom_site_label_1
_geom_angle_atom_site_label_2
_geom_angle_atom_site_label_3
_geom_angle
_geom_angle_publ_flag
C2 C1 C6 119.49(11) yes
C2 C1 C7 119.92(10) yes
C6 C1 C7 120.57(11) yes
C1 C2 C3 120.48(10) yes
C1 C2 H21 119.9 no
C3 C2 H21 119.6 no
C2 C3 C4 119.72(10) yes
C2 C3 C21 118.16(10) yes
C4 C3 C21 122.06(11) yes
C3 C4 C5 120.11(11) yes
C3 C4 H41 119.5 no
C5 C4 H41 120.3 no
C4 C5 C6 119.85(10) yes
C4 C5 C35 119.25(11) yes
C6 C5 C35 120.86(10) yes
C1 C6 C5 120.34(10) yes
C1 C6 H61 120.1 no
C5 C6 H61 119.5 no
C1 C7 C8 178.93(12) yes
C7 C8 C9 177.39(13) yes
C8 C9 C10 120.15(10) yes
C8 C9 C14 121.16(11) yes
C10 C9 C14 118.64(11) yes
C9 C10 C11 120.40(10) yes
C9 C10 H101 119.8 no
C11 C10 H101 119.8 no
C10 C11 C12 121.69(11) yes
C10 C11 H111 120.5 no
C12 C11 H111 117.8 no
C11 C12 C13 117.43(11) yes
C11 C12 C15 119.92(11) yes
C13 C12 C15 122.62(10) yes
C12 C13 C14 121.46(10) yes
C12 C13 H131 119.4 no
C14 C13 H131 119.1 no
C9 C14 C13 120.23(11) yes
C9 C14 H141 118.3 no
C13 C14 H141 121.5 no
C12 C15 C16 120.17(10) yes
C12 C15 C20 121.72(11) yes
C16 C15 C20 118.11(12) yes
C15 C16 C17 121.20(12) yes
C15 C16 H161 118.7 no
C17 C16 H161 120.1 no
C16 C17 C18 119.92(13) yes
C16 C17 H171 120.1 no
C18 C17 H171 119.9 no
C17 C18 C19 119.72(13) yes
C17 C18 H181 120.3 no
C19 C18 H181 119.9 no
C18 C19 C20 120.60(12) yes
C18 C19 H191 120.1 no
C20 C19 H191 119.3 no
C15 C20 C19 120.44(13) yes
C15 C20 H201 119.6 no
C19 C20 H201 119.9 no
C3 C21 C22 173.57(13) yes
C21 C22 C23 176.08(13) yes
C22 C23 C24 119.28(11) yes
C22 C23 C28 122.22(11) yes
C24 C23 C28 118.49(11) yes
C23 C24 C25 120.45(12) yes
C23 C24 H241 119.1 no
C25 C24 H241 120.4 no
C24 C25 C26 121.58(11) yes
C24 C25 H251 118.8 no
C26 C25 H251 119.6 no
C25 C26 C27 117.41(11) yes
C25 C26 C29 121.31(10) yes
C27 C26 C29 121.24(11) yes
C26 C27 C28 121.53(11) yes
C26 C27 H271 118.9 no
C28 C27 H271 119.6 no
C23 C28 C27 120.45(11) yes
C23 C28 H281 119.4 no
C27 C28 H281 120.2 no
C26 C29 C30 121.26(11) yes
C26 C29 C34 121.25(10) yes
C30 C29 C34 117.45(11) yes
C29 C30 C31 120.90(13) yes
C29 C30 H301 119.0 no
C31 C30 H301 120.0 no
C30 C31 C32 120.73(13) yes
C30 C31 H311 119.7 no
C32 C31 H311 119.5 no
C31 C32 C33 119.26(12) yes
C31 C32 H321 120.0 no
C33 C32 H321 120.7 no
C32 C33 C34 120.35(13) yes
C32 C33 H331 119.3 no
C34 C33 H331 120.3 no
C29 C34 C33 121.32(12) yes
C29 C34 H341 118.6 no
C33 C34 H341 120.0 no
C5 C35 C36 176.04(13) yes
C35 C36 C37 178.39(13) yes
C36 C37 C38 120.44(10) yes
C36 C37 C42 121.07(10) yes
C38 C37 C42 118.48(10) yes
C37 C38 C39 120.46(10) yes
C37 C38 H381 119.4 no
C39 C38 H381 120.2 no
C38 C39 C40 121.44(10) yes
C38 C39 H391 119.4 no
C40 C39 H391 119.1 no
C39 C40 C41 117.49(10) yes
C39 C40 C43 121.64(10) yes
C41 C40 C43 120.84(10) yes
C40 C41 C42 121.37(10) yes
C40 C41 H411 119.5 no
C42 C41 H411 119.1 no
C37 C42 C41 120.76(10) yes
C37 C42 H421 119.8 no
C41 C42 H421 119.4 no
C40 C43 C44 120.80(11) yes
C40 C43 C48 121.28(11) yes
C44 C43 C48 117.88(11) yes
C43 C44 C45 120.80(12) yes
C43 C44 H441 119.2 no
C45 C44 H441 119.9 no
C44 C45 C46 120.66(13) yes
C44 C45 H451 119.6 no
C46 C45 H451 119.8 no
C45 C46 C47 119.30(12) yes
C45 C46 H461 120.2 no
C47 C46 H461 120.5 no
C46 C47 C48 120.54(13) yes
C46 C47 H471 120.8 no
C48 C47 H471 118.7 no
C43 C48 C47 120.81(13) yes
C43 C48 H481 118.8 no
C47 C48 H481 120.3 no

loop_
_geom_bond_atom_site_label_1
_geom_bond_atom_site_label_2
_geom_bond_distance
_geom_bond_publ_flag
C1 C2 1.4006(16) yes
C1 C6 1.4007(16) yes
C1 C7 1.4363(17) yes
C2 C3 1.3996(17) yes
C2 H21 0.973 no
C3 C4 1.3988(16) yes
C3 C21 1.4355(16) yes
C4 C5 1.4026(16) yes
C4 H41 0.979 no
C5 C6 1.3976(17) yes
C5 C35 1.4404(16) yes
C6 H61 0.990 no
C7 C8 1.1960(18) yes
C8 C9 1.4388(17) yes
C9 C10 1.3984(17) yes
C9 C14 1.4013(15) yes
C10 C11 1.3808(18) yes
C10 H101 0.972 no
C11 C12 1.3995(15) yes
C11 H111 0.961 no
C12 C13 1.3995(16) yes
C12 C15 1.4832(17) yes
C13 C14 1.3874(17) yes
C13 H131 0.981 no
C14 H141 0.963 no
C15 C16 1.4021(18) yes
C15 C20 1.4004(16) yes
C16 C17 1.3877(19) yes
C16 H161 0.978 no
C17 C18 1.3881(19) yes
C17 H171 0.997 no
C18 C19 1.384(2) yes
C18 H181 0.980 no
C19 C20 1.392(2) yes
C19 H191 0.972 no
C20 H201 0.970 no
C21 C22 1.2013(17) yes
C22 C23 1.4356(16) yes
C23 C24 1.4025(17) yes
C23 C28 1.3983(17) yes
C24 C25 1.3854(17) yes
C24 H241 0.975 no
C25 C26 1.4001(17) yes
C25 H251 0.983 no
C26 C27 1.4004(17) yes
C26 C29 1.4890(16) yes
C27 C28 1.3884(17) yes
C27 H271 0.977 no
C28 H281 0.984 no
C29 C30 1.4020(17) yes
C29 C34 1.3986(18) yes
C30 C31 1.3929(18) yes
C30 H301 0.981 no
C31 C32 1.382(2) yes
C31 H311 0.981 no
C32 C33 1.3833(19) yes
C32 H321 0.989 no
C33 C34 1.3928(17) yes
C33 H331 0.980 no
C34 H341 0.980 no
C35 C36 1.2041(16) yes
C36 C37 1.4389(16) yes
C37 C38 1.3994(15) yes
C37 C42 1.4007(15) yes
C38 C39 1.3867(17) yes
C38 H381 0.980 no
C39 C40 1.4058(15) yes
C39 H391 0.982 no
C40 C41 1.4006(15) yes
C40 C43 1.4845(16) yes
C41 C42 1.3842(17) yes
C41 H411 0.972 no
C42 H421 0.978 no
C43 C44 1.4023(17) yes
C43 C48 1.4001(17) yes
C44 C45 1.3893(18) yes
C44 H441 0.993 no
C45 C46 1.385(2) yes
C45 H451 0.978 no
C46 C47 1.383(2) yes
C46 H461 0.974 no
C47 C48 1.3939(19) yes
C47 H471 0.969 no
C48 H481 0.979 no
